data_4349408
loop_
_publ_author_name
'Yogendra, Sivathmeehan'
'Hennersdorf, Felix'
'Weigand, Jan J.'

_publ_section_title
;
 Nitrogen-Phosphorus(III)-Chalcogen Macrocycles for the Synthesis of
 Polynuclear Silver(I) Sandwich Complexes.
;
_journal_issue 15
_journal_name_full 'Inorganic chemistry'
_journal_page_first 8698
_journal_page_last 8704
_journal_paper_doi 10.1021/acs.inorgchem.7b00141
_journal_volume 56
_journal_year 2017
_chemical_formula_moiety 'C52 H52 Ag N4 P8 Se4, C F3 O3 S'
_chemical_formula_sum 'C53 H52 Ag F3 N4 O3 P8 S Se4'
_chemical_formula_weight 1553.51
_space_group_crystal_system monoclinic
_space_group_IT_number 15
_space_group_name_Hall '-C 2yc'
_space_group_name_H-M_alt 'C 1 2/c 1'
_atom_sites_solution_hydrogens geom
_audit_creation_date 2016-07-06
_audit_creation_method
;
Olex2 1.2
(compiled 2015.09.30 svn.r3233 for OlexSys, GUI svn.r5103)
;
_cell_angle_alpha 90
_cell_angle_beta 106.3674(9)
_cell_angle_gamma 90
_cell_formula_units_Z 4
_cell_length_a 16.99198(14)
_cell_length_b 15.06651(12)
_cell_length_c 24.3428(2)
_cell_measurement_reflns_used 24973
_cell_measurement_temperature 99.98(13)
_cell_measurement_theta_max 76.3370
_cell_measurement_theta_min 3.9790
_cell_volume 5979.44(9)
_computing_cell_refinement 'CrysAlisPro 1.171.38.41 (Rigaku OD, 2015)'
_computing_data_collection 'CrysAlisPro 1.171.38.41 (Rigaku OD, 2015)'
_computing_data_reduction 'CrysAlisPro 1.171.38.41 (Rigaku OD, 2015)'
_computing_molecular_graphics 'Olex2 (Dolomanov et al., 2009)'
_computing_publication_material 'Olex2 (Dolomanov et al., 2009)'
_computing_structure_refinement 'ShelXL (Sheldrick, 2015)'
_computing_structure_solution 'ShelXT (Sheldrick, 2015)'
_diffrn_ambient_environment N~2~
_diffrn_ambient_temperature 99.98(13)
_diffrn_detector 'CCD plate'
_diffrn_detector_area_resol_mean 5.2850
_diffrn_detector_type AtlasS2
_diffrn_measured_fraction_theta_full 1.000
_diffrn_measured_fraction_theta_max 0.995
_diffrn_measurement_details
;
List of Runs (angles in degrees, time in seconds):

  # Type    Start    End  Width  t~exp~   \w     \q     \k     \f   Frames
#--------------------------------------------------------------------------
  1  \w    -24.00  62.00   0.50    0.50    --   42.50 -38.00  30.00  172
  2  \w      8.00  73.00   0.50    0.50    --   42.50 -99.00  30.00  130
  3  \w      4.00  39.00   0.50    0.50    --   42.50 -99.00 -30.00   70
  4  \w     30.00  76.00   0.50    2.00    --  111.00 -94.00-150.00   92
  5  \w     82.00 108.00   0.50    2.00    --  111.00 -94.00-150.00   52
  6  \w    111.00 136.00   0.50    2.00    --  111.00 -77.00-150.00   50
  7  \w     95.00 121.00   0.50    2.00    --  111.00-125.00 -30.00   52
  8  \w     85.00 121.00   0.50    2.00    --  111.00-125.00  30.00   72
  9  \w     64.00 107.00   0.50    2.00    --  111.00 -94.00 -90.00   86
 10  \w     62.00 134.00   0.50    2.00    --  111.00 -30.00 -90.00  144
 11  \w    103.00 130.00   0.50    2.00    --  111.00 -30.00   0.00   54
 12  \w     75.00 176.00   0.50    2.00    --  111.00  15.00 120.00  202
 13  \w     62.00  90.00   0.50    2.00    --  111.00 -30.00   0.00   56
 14  \w     52.00 105.00   0.50    2.00    --  111.00 -45.00  60.00  106
 15  \w     51.00  81.00   0.50    2.00    --  111.00-125.00 -30.00   60
 16  \w     57.00  84.00   0.50    2.00    --  111.00-125.00 -60.00   54
 17  \w     40.00 121.00   0.50    2.00    --  111.00-125.00-150.00  162
 18  \w     78.00 107.00   0.50    2.00    --  111.00 -94.00-180.00   58
 19  \w     75.00 147.00   0.50    2.00    --  111.00 -15.00-150.00  144
 20  \w     98.00 162.00   0.50    2.00    --  111.00  30.00-180.00  128
 21  \w     87.00 178.00   0.50    2.00    --  111.00  45.00-120.00  182
 22  \w     55.00 108.00   0.50    2.00    --  111.00-125.00  90.00  106
 23  \w     42.00  99.00   0.50    2.00    --  111.00 -77.00  90.00  114
 24  \w     39.00 121.00   0.50    2.00    --  111.00-125.00 120.00  164
 25  \w     43.00 136.00   0.50    2.00    --  111.00 -61.00 -60.00  186
 26  \w     44.00  73.00   0.50    2.00    --  111.00 -77.00-150.00   58
 27  \w     43.00 135.00   0.50    2.00    --  111.00 -45.00-180.00  184
 28  \w    -27.00  -2.00   0.50    0.50    --  -38.50 125.00 -60.00   50
 29  \w    -92.00 -12.00   0.50    0.50    --  -38.50 -57.00 -90.00  160
 30  \w    -22.00   9.00   0.50    0.50    --   42.50 -70.00 157.00   62
 31  \w   -109.00 -12.00   0.50    0.50    --  -38.50 -57.00-180.00  194
;
_diffrn_measurement_device 'four-circle diffractometer'
_diffrn_measurement_device_type 'SuperNova, Dual, Cu at zero, AtlasS2'
_diffrn_measurement_method '\w scans'
_diffrn_orient_matrix_type 'CrysAlisPro convention (1999,Acta A55,543-557)'
_diffrn_orient_matrix_UB_11 -0.0041422000
_diffrn_orient_matrix_UB_12 0.0808007000
_diffrn_orient_matrix_UB_13 0.0378781000
_diffrn_orient_matrix_UB_21 -0.0426506000
_diffrn_orient_matrix_UB_22 -0.0574582000
_diffrn_orient_matrix_UB_23 0.0354990000
_diffrn_orient_matrix_UB_31 0.0841628000
_diffrn_orient_matrix_UB_32 -0.0250394000
_diffrn_orient_matrix_UB_33 0.0407480000
_diffrn_radiation_monochromator mirror
_diffrn_radiation_probe x-ray
_diffrn_radiation_type CuK\a
_diffrn_radiation_wavelength 1.54184
_diffrn_reflns_av_R_equivalents 0.0363
_diffrn_reflns_av_unetI/netI 0.0219
_diffrn_reflns_Laue_measured_fraction_full 1.000
_diffrn_reflns_Laue_measured_fraction_max 0.995
_diffrn_reflns_limit_h_max 21
_diffrn_reflns_limit_h_min -19
_diffrn_reflns_limit_k_max 18
_diffrn_reflns_limit_k_min -18
_diffrn_reflns_limit_l_max 30
_diffrn_reflns_limit_l_min -30
_diffrn_reflns_number 31916
_diffrn_reflns_point_group_measured_fraction_full 1.000
_diffrn_reflns_point_group_measured_fraction_max 0.995
_diffrn_reflns_theta_full 67.684
_diffrn_reflns_theta_max 76.534
_diffrn_reflns_theta_min 3.785
_diffrn_source 'micro-focus sealed X-ray tube'
_diffrn_source_type 'SuperNova (Cu) X-ray Source'
_exptl_absorpt_coefficient_mu 8.302
_exptl_absorpt_correction_T_max 0.413
_exptl_absorpt_correction_T_min 0.134
_exptl_absorpt_correction_type gaussian
_exptl_absorpt_process_details
;
CrysAlisPro 1.171.38.41 (Rigaku Oxford Diffraction, 2015)
Numerical absorption correction based on gaussian integration over
			a multifaceted crystal model
Empirical absorption correction using spherical harmonics,
 implemented in SCALE3 ABSPACK scaling algorithm.
;
_exptl_crystal_colour 'clear colourless'
_exptl_crystal_colour_lustre clear
_exptl_crystal_colour_primary colourless
_exptl_crystal_density_diffrn 1.726
_exptl_crystal_description block
_exptl_crystal_F_000 3072
_exptl_crystal_size_max 0.359
_exptl_crystal_size_mid 0.245
_exptl_crystal_size_min 0.186
_refine_diff_density_max 2.537
_refine_diff_density_min -1.995
_refine_diff_density_rms 0.124
_refine_ls_extinction_method none
_refine_ls_goodness_of_fit_ref 1.220
_refine_ls_hydrogen_treatment constr
_refine_ls_matrix_type full
_refine_ls_number_parameters 390
_refine_ls_number_reflns 6261
_refine_ls_number_restraints 0
_refine_ls_restrained_S_all 1.220
_refine_ls_R_factor_all 0.0593
_refine_ls_R_factor_gt 0.0592
_refine_ls_shift/su_max 0.000
_refine_ls_shift/su_mean 0.000
_refine_ls_structure_factor_coef Fsqd
_refine_ls_weighting_details 'w=1/[\s^2^(Fo^2^)+(0.0127P)^2^+90.0766P] where P=(Fo^2^+2Fc^2^)/3'
_refine_ls_weighting_scheme calc
_refine_ls_wR_factor_gt 0.1267
_refine_ls_wR_factor_ref 0.1267
_reflns_Friedel_coverage 0.000
_reflns_number_gt 6250
_reflns_number_total 6261
_reflns_threshold_expression 'I > 2\s(I)'
_cod_data_source_file '[Ag{(PPh)4Se2(NMe)2}][OTf]_file005_file009.cif'
_cod_data_source_block AgSe
_cod_original_cell_volume 5979.43(9)
_cod_database_code 4349408
_chemical_oxdiff_formula C53H52AgF3N4O3P8S1Se4
_shelx_space_group_comment
;
The symmetry employed for this shelxl refinement is uniquely defined
by the following loop, which should always be used as a source of
symmetry information in preference to the above space-group names.
They are only intended as comments.
;
_reflns_odcompleteness_completeness 99.98
_reflns_odcompleteness_iscentric 1
_reflns_odcompleteness_theta 66.97
_olex2_refinement_description
;
1. Fixed Uiso
 At 1.2 times of:
  All C(H) groups
 At 1.5 times of:
  All C(H,H,H) groups
2. Others
 Fixed Sof: Ag1(0.5) S1(0.5) F2(0.5) O1(0.5) O3(0.5) F1(0.5) C27(0.5) F3(0.5)
 O2(0.5)
3.a Aromatic/amide H refined with riding coordinates:
 C20(H20), C8(H8), C14(H14), C24(H24), C21(H), C10(HA), C12(H12), C9(HB),
 C4(HC), C6(H6), C23(H23), C5(HD), C22(HE), C11(HF), C18(H18), C3(HG), C15(H15),
  C2(H2), C16(HH), C17(HI)
3.b Idealised Me refined as rotating group:
 C26(H26A,H26B,H26C), C25(H25A,H25B,H25C)
;
_shelx_shelxl_version_number 2014/7
_olex2_submission_special_instructions 'No special instructions were received'
_oxdiff_exptl_absorpt_empirical_details
;
Empirical correction (ABSPACK) includes:
- Absorption correction using spherical harmonics
- Frame scaling
;
_oxdiff_exptl_absorpt_empirical_full_max 1.739
_oxdiff_exptl_absorpt_empirical_full_min 0.608

loop_
_space_group_symop_operation_xyz
'x, y, z'
'-x, y, -z+1/2'
'x+1/2, y+1/2, z'
'-x+1/2, y+1/2, -z+1/2'
'-x, -y, -z'
'x, -y, z-1/2'
'-x+1/2, -y+1/2, -z'
'x+1/2, -y+1/2, z-1/2'

loop_
_atom_site_label
_atom_site_type_symbol
_atom_site_fract_x
_atom_site_fract_y
_atom_site_fract_z
_atom_site_U_iso_or_equiv
_atom_site_adp_type
_atom_site_occupancy
_atom_site_site_symmetry_order
_atom_site_calc_flag
_atom_site_refinement_flags_posn
_atom_site_refinement_flags_occupancy
_atom_site_disorder_assembly
_atom_site_disorder_group
Se2 Se 0.21430(3) 0.46846(3) 0.53502(2) 0.02191(13) Uani 1 1 d . . . .
Se1 Se 0.41826(4) 0.67235(6) 0.62782(3) 0.0459(2) Uani 1 1 d . . . .
Ag1 Ag 0.25862(5) 0.77353(5) 0.52645(3) 0.02672(17) Uani 0.5 1 d . P A -1
P2 P 0.38284(8) 0.67900(8) 0.53170(5) 0.0194(2) Uani 1 1 d . . . .
P4 P 0.16231(8) 0.59019(8) 0.56897(5) 0.0212(3) Uani 1 1 d . . . .
P3 P 0.26018(8) 0.55632(8) 0.47531(5) 0.0231(3) Uani 1 1 d . . . .
P1 P 0.28757(10) 0.71392(10) 0.62517(6) 0.0315(3) Uani 1 1 d . . . .
S1 S 0.5052(10) 0.2935(2) 0.7605(4) 0.057(2) Uani 0.5 1 d . P B -1
N2 N 0.2360(3) 0.6192(3) 0.63074(18) 0.0245(9) Uani 1 1 d . . . .
N1 N 0.3619(3) 0.5730(3) 0.50783(19) 0.0259(9) Uani 1 1 d . . . .
C7 C 0.4790(3) 0.7019(3) 0.5156(2) 0.0239(10) Uani 1 1 d . . . .
C26 C 0.2708(4) 0.5549(4) 0.6763(2) 0.0309(12) Uani 1 1 d . . . .
H26A H 0.2280 0.5320 0.6910 0.046 Uiso 1 1 calc GR . . .
H26B H 0.3115 0.5836 0.7066 0.046 Uiso 1 1 calc GR . . .
H26C H 0.2955 0.5070 0.6611 0.046 Uiso 1 1 calc GR . . .
C19 C 0.0871(3) 0.5353(3) 0.5985(2) 0.0239(10) Uani 1 1 d . . . .
C1 C 0.3062(4) 0.7618(3) 0.6969(2) 0.0279(11) Uani 1 1 d . . . .
C20 C 0.0402(3) 0.4637(3) 0.5714(2) 0.0242(10) Uani 1 1 d . . . .
H20 H 0.0512 0.4379 0.5397 0.029 Uiso 1 1 calc R . . .
C8 C 0.5544(3) 0.7148(3) 0.5559(3) 0.0296(11) Uani 1 1 d . . . .
H8 H 0.5587 0.7105 0.5948 0.036 Uiso 1 1 calc R . . .
C14 C 0.2062(4) 0.4141(4) 0.3990(2) 0.0309(12) Uani 1 1 d . . . .
H14 H 0.1673 0.4030 0.4185 0.037 Uiso 1 1 calc R . . .
C24 C 0.0681(4) 0.5752(4) 0.6453(2) 0.0305(12) Uani 1 1 d . . . .
H24 H 0.0978 0.6241 0.6633 0.037 Uiso 1 1 calc R . . .
C21 C -0.0230(3) 0.4301(4) 0.5913(3) 0.0318(12) Uani 1 1 d . . . .
H H -0.0539 0.3820 0.5732 0.038 Uiso 1 1 calc R . . .
C10 C 0.6173(4) 0.7414(4) 0.4801(3) 0.0405(15) Uani 1 1 d . . . .
HA H 0.6638 0.7536 0.4685 0.049 Uiso 1 1 calc R . . .
C12 C 0.4735(4) 0.7108(4) 0.4573(2) 0.0298(11) Uani 1 1 d . . . .
H12 H 0.4231 0.7035 0.4301 0.036 Uiso 1 1 calc R . . .
C9 C 0.6235(4) 0.7343(4) 0.5378(3) 0.0360(13) Uani 1 1 d . . . .
HB H 0.6740 0.7425 0.5648 0.043 Uiso 1 1 calc R . . .
C4 C 0.3213(5) 0.8449(4) 0.8010(3) 0.0468(18) Uani 1 1 d . . . .
HC H 0.3265 0.8737 0.8356 0.056 Uiso 1 1 calc R . . .
C25 C 0.4171(4) 0.5005(4) 0.5331(3) 0.0405(15) Uani 1 1 d . . . .
H25A H 0.4722 0.5225 0.5464 0.061 Uiso 1 1 calc GR . . .
H25B H 0.4143 0.4553 0.5048 0.061 Uiso 1 1 calc GR . . .
H25C H 0.4011 0.4759 0.5647 0.061 Uiso 1 1 calc GR . . .
C6 C 0.2375(4) 0.7940(4) 0.7099(3) 0.0422(16) Uani 1 1 d . . . .
H6 H 0.1861 0.7880 0.6835 0.051 Uiso 1 1 calc R . . .
C23 C 0.0045(4) 0.5411(4) 0.6647(3) 0.0384(14) Uani 1 1 d . . . .
H23 H -0.0079 0.5675 0.6958 0.046 Uiso 1 1 calc R . . .
C5 C 0.2446(5) 0.8353(5) 0.7622(3) 0.053(2) Uani 1 1 d . . . .
HD H 0.1981 0.8563 0.7711 0.064 Uiso 1 1 calc R . . .
C13 C 0.2649(4) 0.4793(4) 0.4188(2) 0.0305(12) Uani 1 1 d . . . .
C22 C -0.0398(4) 0.4694(4) 0.6388(3) 0.0370(13) Uani 1 1 d . . . .
HE H -0.0813 0.4466 0.6528 0.044 Uiso 1 1 calc R . . .
C11 C 0.5426(4) 0.7305(4) 0.4397(3) 0.0374(14) Uani 1 1 d . . . .
HF H 0.5385 0.7363 0.4010 0.045 Uiso 1 1 calc R . . .
C18 C 0.3240(5) 0.4953(4) 0.3890(3) 0.0408(15) Uani 1 1 d . . . .
H18 H 0.3637 0.5390 0.4017 0.049 Uiso 1 1 calc R . . .
C3 C 0.3888(5) 0.8124(5) 0.7887(3) 0.0467(17) Uani 1 1 d . . . .
HG H 0.4399 0.8175 0.8155 0.056 Uiso 1 1 calc R . . .
C15 C 0.2051(5) 0.3645(4) 0.3498(3) 0.0467(17) Uani 1 1 d . . . .
H15 H 0.1653 0.3212 0.3364 0.056 Uiso 1 1 calc R . . .
C2 C 0.3822(4) 0.7716(5) 0.7367(3) 0.0446(16) Uani 1 1 d . . . .
H2 H 0.4290 0.7507 0.7283 0.053 Uiso 1 1 calc R . . .
C16 C 0.2635(6) 0.3809(5) 0.3217(3) 0.055(2) Uani 1 1 d . . . .
HH H 0.2631 0.3479 0.2894 0.067 Uiso 1 1 calc R . . .
C17 C 0.3225(6) 0.4452(5) 0.3407(3) 0.054(2) Uani 1 1 d . . . .
HI H 0.3614 0.4552 0.3211 0.064 Uiso 1 1 calc R . . .
F2 F 0.4185(6) 0.3949(8) 0.6793(4) 0.073(3) Uani 0.5 1 d . P B -1
O1 O 0.5709(7) 0.3168(10) 0.8109(4) 0.066(3) Uani 0.5 1 d . P B -1
O3 O 0.4306(10) 0.2671(14) 0.7719(11) 0.099(7) Uani 0.5 1 d . P B -1
F1 F 0.5376(13) 0.4339(17) 0.7090(9) 0.138(11) Uani 0.5 1 d . P B -1
C27 C 0.4816(10) 0.4023(10) 0.7261(7) 0.054(4) Uani 0.5 1 d . P B -1
F3 F 0.4497(11) 0.4542(10) 0.7596(7) 0.077(4) Uani 0.5 1 d . P B -1
O2 O 0.5322(11) 0.2439(10) 0.7190(7) 0.072(4) Uani 0.5 1 d . P B -1

loop_
_atom_site_aniso_label
_atom_site_aniso_U_11
_atom_site_aniso_U_22
_atom_site_aniso_U_33
_atom_site_aniso_U_23
_atom_site_aniso_U_13
_atom_site_aniso_U_12
Se2 0.0317(3) 0.0136(2) 0.0212(2) -0.00095(19) 0.0087(2) -0.0033(2)
Se1 0.0376(4) 0.0792(5) 0.0191(3) 0.0010(3) 0.0052(2) -0.0186(4)
Ag1 0.0298(4) 0.0219(4) 0.0266(4) 0.0046(3) 0.0050(3) 0.0066(3)
P2 0.0233(6) 0.0152(5) 0.0197(6) 0.0013(4) 0.0061(5) -0.0006(4)
P4 0.0302(6) 0.0152(5) 0.0186(6) -0.0012(4) 0.0075(5) -0.0025(5)
P3 0.0338(7) 0.0151(6) 0.0229(6) -0.0029(5) 0.0121(5) -0.0032(5)
P1 0.0473(9) 0.0306(7) 0.0178(6) -0.0057(5) 0.0111(6) -0.0198(6)
S1 0.052(4) 0.0419(16) 0.069(7) 0.013(2) 0.006(5) 0.015(3)
N2 0.032(2) 0.021(2) 0.020(2) -0.0054(16) 0.0070(17) -0.0086(18)
N1 0.026(2) 0.023(2) 0.032(2) -0.0007(18) 0.0135(18) -0.0044(18)
C7 0.027(3) 0.014(2) 0.033(3) 0.0057(19) 0.013(2) 0.0012(19)
C26 0.044(3) 0.022(3) 0.024(3) -0.001(2) 0.005(2) -0.004(2)
C19 0.030(3) 0.017(2) 0.025(2) 0.0046(19) 0.009(2) 0.002(2)
C1 0.044(3) 0.016(2) 0.022(2) 0.0004(19) 0.006(2) -0.008(2)
C20 0.026(3) 0.018(2) 0.028(2) 0.004(2) 0.007(2) 0.0042(19)
C8 0.030(3) 0.020(2) 0.040(3) -0.001(2) 0.011(2) -0.002(2)
C14 0.047(3) 0.024(3) 0.021(2) -0.002(2) 0.008(2) 0.003(2)
C24 0.039(3) 0.026(3) 0.028(3) -0.003(2) 0.014(2) 0.001(2)
C21 0.031(3) 0.025(3) 0.037(3) 0.008(2) 0.006(2) 0.002(2)
C10 0.037(3) 0.021(3) 0.071(5) 0.004(3) 0.028(3) -0.005(2)
C12 0.038(3) 0.022(2) 0.033(3) 0.006(2) 0.015(2) 0.003(2)
C9 0.027(3) 0.020(3) 0.060(4) -0.004(3) 0.011(3) -0.005(2)
C4 0.075(5) 0.025(3) 0.027(3) -0.011(2) -0.008(3) 0.013(3)
C25 0.031(3) 0.024(3) 0.069(4) 0.002(3) 0.017(3) 0.003(2)
C6 0.054(4) 0.035(3) 0.025(3) -0.009(2) -0.010(3) 0.015(3)
C23 0.044(3) 0.044(3) 0.031(3) 0.005(3) 0.017(3) 0.005(3)
C5 0.065(5) 0.047(4) 0.037(4) -0.020(3) -0.004(3) 0.025(4)
C13 0.048(3) 0.023(3) 0.025(3) 0.000(2) 0.019(2) 0.004(2)
C22 0.031(3) 0.043(3) 0.041(3) 0.014(3) 0.017(3) 0.007(3)
C11 0.044(3) 0.025(3) 0.050(4) 0.008(3) 0.025(3) 0.002(2)
C18 0.062(4) 0.028(3) 0.042(3) 0.004(3) 0.029(3) 0.003(3)
C3 0.052(4) 0.045(4) 0.032(3) -0.012(3) -0.006(3) -0.007(3)
C15 0.086(5) 0.024(3) 0.027(3) -0.006(2) 0.011(3) 0.004(3)
C2 0.045(4) 0.050(4) 0.035(3) -0.018(3) 0.005(3) -0.014(3)
C16 0.114(7) 0.033(3) 0.029(3) 0.001(3) 0.035(4) 0.014(4)
C17 0.095(6) 0.039(4) 0.043(4) 0.007(3) 0.046(4) 0.009(4)
F2 0.063(6) 0.092(8) 0.066(6) 0.036(6) 0.019(5) 0.041(6)
O1 0.054(7) 0.100(10) 0.036(5) 0.009(6) -0.001(5) 0.011(7)
O3 0.062(11) 0.088(13) 0.141(16) 0.078(11) 0.019(10) 0.010(8)
F1 0.065(10) 0.18(2) 0.150(19) 0.123(18) 0.006(13) -0.013(12)
C27 0.049(9) 0.045(8) 0.061(9) 0.021(7) 0.005(7) 0.005(7)
F3 0.066(9) 0.046(6) 0.110(12) -0.034(7) 0.010(9) 0.021(5)
O2 0.093(13) 0.046(8) 0.071(9) -0.019(7) 0.013(9) 0.025(8)

loop_
_atom_type_symbol
_atom_type_description
_atom_type_scat_dispersion_real
_atom_type_scat_dispersion_imag
_atom_type_scat_source
C C 0.0181 0.0091 'International Tables Vol C Tables 4.2.6.8 and 6.1.1.4'
H H 0.0000 0.0000 'International Tables Vol C Tables 4.2.6.8 and 6.1.1.4'
Ag Ag 0.1306 4.2820 'International Tables Vol C Tables 4.2.6.8 and 6.1.1.4'
F F 0.0727 0.0534 'International Tables Vol C Tables 4.2.6.8 and 6.1.1.4'
N N 0.0311 0.0180 'International Tables Vol C Tables 4.2.6.8 and 6.1.1.4'
O O 0.0492 0.0322 'International Tables Vol C Tables 4.2.6.8 and 6.1.1.4'
P P 0.2955 0.4335 'International Tables Vol C Tables 4.2.6.8 and 6.1.1.4'
S S 0.3331 0.5567 'International Tables Vol C Tables 4.2.6.8 and 6.1.1.4'
Se Se -0.7943 1.1372 'International Tables Vol C Tables 4.2.6.8 and 6.1.1.4'

loop_
_exptl_crystal_face_index_h
_exptl_crystal_face_index_k
_exptl_crystal_face_index_l
_exptl_crystal_face_perp_dist
-7 -5 11 0.1342
1 1 0 0.1703
-1 -1 0 0.1703
-7 7 3 0.1037
0 0 -1 0.0940
0 0 1 0.0940
1 -1 -2 0.0475
6 -5 8 0.0962
-7 -6 10 0.1289
1 1 -2 0.1293
7 -8 -1 0.0815
0 7 10 0.1349
1 -5 -1 0.1084

loop_
_geom_angle_atom_site_label_1
_geom_angle_atom_site_label_2
_geom_angle_atom_site_label_3
_geom_angle
_geom_angle_site_symmetry_3
P3 Se2 P4 90.07(5) .
P2 Se1 P1 89.16(5) .
P1 Ag1 P2 79.15(5) .
Se1 P2 Ag1 93.02(5) .
Se1 P2 Ag1 121.97(6) 7_566
Ag1 P2 Ag1 32.85(4) 7_566
N1 P2 Se1 106.39(16) .
N1 P2 Ag1 90.01(16) 7_566
N1 P2 Ag1 114.94(16) .
N1 P2 C7 102.6(2) .
C7 P2 Se1 103.89(18) .
C7 P2 Ag1 132.28(16) .
C7 P2 Ag1 126.63(17) 7_566
N2 P4 Se2 105.04(16) .
N2 P4 C19 100.9(2) .
C19 P4 Se2 99.38(17) .
Se2 P3 Ag1 121.90(6) 7_566
N1 P3 Se2 106.01(16) .
N1 P3 Ag1 88.06(16) 7_566
N1 P3 C13 100.9(3) .
C13 P3 Se2 102.10(18) .
C13 P3 Ag1 130.72(18) 7_566
Se1 P1 Ag1 93.00(5) .
N2 P1 Se1 106.61(18) .
N2 P1 Ag1 114.53(16) .
N2 P1 C1 102.1(2) .
C1 P1 Se1 100.1(2) .
C1 P1 Ag1 135.56(17) .
O1 S1 C27 100.8(9) .
O3 S1 O1 114.6(14) .
O3 S1 C27 104.3(11) .
O3 S1 O2 118.0(14) .
O2 S1 O1 113.5(13) .
O2 S1 C27 102.6(11) .
P1 N2 P4 114.1(2) .
C26 N2 P4 122.2(3) .
C26 N2 P1 120.5(4) .
P2 N1 P3 112.5(3) .
C25 N1 P2 120.8(4) .
C25 N1 P3 122.2(4) .
C8 C7 P2 125.3(4) .
C8 C7 C12 119.2(5) .
C12 C7 P2 115.4(4) .
N2 C26 H26A 109.5 .
N2 C26 H26B 109.5 .
N2 C26 H26C 109.5 .
H26A C26 H26B 109.5 .
H26A C26 H26C 109.5 .
H26B C26 H26C 109.5 .
C20 C19 P4 122.3(4) .
C20 C19 C24 118.9(5) .
C24 C19 P4 118.1(4) .
C6 C1 P1 115.3(4) .
C6 C1 C2 118.9(5) .
C2 C1 P1 125.7(5) .
C19 C20 H20 119.6 .
C21 C20 C19 120.8(5) .
C21 C20 H20 119.6 .
C7 C8 H8 120.2 .
C7 C8 C9 119.7(6) .
C9 C8 H8 120.2 .
C13 C14 H14 119.8 .
C13 C14 C15 120.4(6) .
C15 C14 H14 119.8 .
C19 C24 H24 120.2 .
C23 C24 C19 119.7(5) .
C23 C24 H24 120.2 .
C20 C21 H 120.3 .
C20 C21 C22 119.5(6) .
C22 C21 H 120.3 .
C9 C10 HA 119.8 .
C11 C10 HA 119.8 .
C11 C10 C9 120.5(6) .
C7 C12 H12 119.6 .
C11 C12 C7 120.7(6) .
C11 C12 H12 119.6 .
C8 C9 HB 119.8 .
C10 C9 C8 120.4(6) .
C10 C9 HB 119.8 .
C5 C4 HC 119.8 .
C3 C4 HC 119.8 .
C3 C4 C5 120.4(6) .
N1 C25 H25A 109.5 .
N1 C25 H25B 109.5 .
N1 C25 H25C 109.5 .
H25A C25 H25B 109.5 .
H25A C25 H25C 109.5 .
H25B C25 H25C 109.5 .
C1 C6 H6 119.8 .
C1 C6 C5 120.4(6) .
C5 C6 H6 119.8 .
C24 C23 H23 119.5 .
C22 C23 C24 121.0(6) .
C22 C23 H23 119.5 .
C4 C5 C6 119.5(7) .
C4 C5 HD 120.3 .
C6 C5 HD 120.3 .
C14 C13 P3 122.2(4) .
C14 C13 C18 119.3(5) .
C18 C13 P3 117.9(5) .
C21 C22 HE 120.0 .
C23 C22 C21 120.1(6) .
C23 C22 HE 120.0 .
C10 C11 C12 119.5(6) .
C10 C11 HF 120.2 .
C12 C11 HF 120.2 .
C13 C18 H18 120.2 .
C17 C18 C13 119.6(7) .
C17 C18 H18 120.2 .
C4 C3 HG 119.8 .
C4 C3 C2 120.4(6) .
C2 C3 HG 119.8 .
C14 C15 H15 120.4 .
C16 C15 C14 119.3(7) .
C16 C15 H15 120.4 .
C1 C2 H2 119.8 .
C3 C2 C1 120.4(7) .
C3 C2 H2 119.8 .
C15 C16 HH 119.4 .
C17 C16 C15 121.2(6) .
C17 C16 HH 119.4 .
C18 C17 HI 119.9 .
C16 C17 C18 120.2(7) .
C16 C17 HI 119.9 .
F2 C27 S1 109.7(12) .
F2 C27 F3 101.7(13) .
F1 C27 S1 114.1(16) .
F1 C27 F2 104.7(15) .
F1 C27 F3 117.3(18) .
F3 C27 S1 108.4(12) .

loop_
_geom_bond_atom_site_label_1
_geom_bond_atom_site_label_2
_geom_bond_distance
_geom_bond_site_symmetry_2
Se2 P4 2.2888(13) .
Se2 P3 2.2608(14) .
Se1 P2 2.2480(13) .
Se1 P1 2.2908(19) .
Ag1 P2 2.5195(14) .
Ag1 P1 2.4813(15) .
P2 Ag1 2.5251(14) 7_566
P2 N1 1.703(5) .
P2 C7 1.819(5) .
P4 N2 1.720(4) .
P4 C19 1.830(5) .
P3 Ag1 2.5823(14) 7_566
P3 N1 1.705(5) .
P3 C13 1.820(5) .
P1 N2 1.700(4) .
P1 C1 1.832(5) .
S1 O1 1.450(14) .
S1 O3 1.43(3) .
S1 C27 1.831(15) .
S1 O2 1.43(2) .
N2 C26 1.465(7) .
N1 C25 1.458(7) .
C7 C8 1.390(8) .
C7 C12 1.400(8) .
C26 H26A 0.9600 .
C26 H26B 0.9600 .
C26 H26C 0.9600 .
C19 C20 1.393(7) .
C19 C24 1.405(7) .
C1 C6 1.381(9) .
C1 C2 1.387(8) .
C20 H20 0.9300 .
C20 C21 1.392(8) .
C8 H8 0.9300 .
C8 C9 1.397(8) .
C14 H14 0.9300 .
C14 C13 1.386(8) .
C14 C15 1.407(8) .
C24 H24 0.9300 .
C24 C23 1.393(8) .
C21 H 0.9300 .
C21 C22 1.398(9) .
C10 HA 0.9300 .
C10 C9 1.383(10) .
C10 C11 1.379(10) .
C12 H12 0.9300 .
C12 C11 1.390(8) .
C9 HB 0.9300 .
C4 HC 0.9300 .
C4 C5 1.385(10) .
C4 C3 1.356(10) .
C25 H25A 0.9600 .
C25 H25B 0.9600 .
C25 H25C 0.9600 .
C6 H6 0.9300 .
C6 C5 1.392(8) .
C23 H23 0.9300 .
C23 C22 1.365(9) .
C5 HD 0.9300 .
C13 C18 1.414(8) .
C22 HE 0.9300 .
C11 HF 0.9300 .
C18 H18 0.9300 .
C18 C17 1.393(9) .
C3 HG 0.9300 .
C3 C2 1.384(9) .
C15 H15 0.9300 .
C15 C16 1.377(11) .
C2 H2 0.9300 .
C16 HH 0.9300 .
C16 C17 1.376(12) .
C17 HI 0.9300 .
F2 C27 1.331(18) .
F1 C27 1.24(3) .
C27 F3 1.35(2) .

loop_
_geom_torsion_atom_site_label_1
_geom_torsion_atom_site_label_2
_geom_torsion_atom_site_label_3
_geom_torsion_atom_site_label_4
_geom_torsion
_geom_torsion_site_symmetry_1
Se2 P4 N2 P1 108.4(2) .
Se2 P4 N2 C26 -51.5(4) .
Se2 P4 C19 C20 -38.6(4) .
Se2 P4 C19 C24 150.8(4) .
Se2 P3 N1 P2 -109.8(2) .
Se2 P3 N1 C25 46.5(5) .
Se2 P3 C13 C14 38.3(5) .
Se2 P3 C13 C18 -150.7(5) .
Se1 P2 N1 P3 110.3(2) .
Se1 P2 N1 C25 -46.4(5) .
Se1 P2 C7 C8 -2.1(5) .
Se1 P2 C7 C12 -179.0(4) .
Se1 P1 N2 P4 -110.0(2) .
Se1 P1 N2 C26 50.2(4) .
Se1 P1 C1 C6 -179.7(4) .
Se1 P1 C1 C2 3.5(6) .
Ag1 P2 N1 P3 -13.2(2) 7_566
Ag1 P2 N1 P3 8.9(3) .
Ag1 P2 N1 C25 -147.8(4) .
Ag1 P2 N1 C25 -169.9(4) 7_566
Ag1 P2 C7 C8 147.6(4) 7_566
Ag1 P2 C7 C8 105.3(4) .
Ag1 P2 C7 C12 -29.3(5) 7_566
Ag1 P2 C7 C12 -71.7(5) .
Ag1 P3 N1 P2 12.9(2) 7_566
Ag1 P3 N1 C25 169.2(5) 7_566
Ag1 P3 C13 C14 -115.5(4) 7_566
Ag1 P3 C13 C18 55.4(6) 7_566
Ag1 P1 N2 P4 -8.7(3) .
Ag1 P1 N2 C26 151.5(4) .
Ag1 P1 C1 C6 75.4(5) .
Ag1 P1 C1 C2 -101.4(6) .
P2 C7 C8 C9 -178.4(4) .
P2 C7 C12 C11 178.5(4) .
P4 C19 C20 C21 -172.4(4) .
P4 C19 C24 C23 172.6(4) .
P3 C13 C18 C17 -171.5(5) .
P1 C1 C6 C5 -177.2(6) .
P1 C1 C2 C3 177.2(5) .
N2 P4 C19 C20 -146.1(4) .
N2 P4 C19 C24 43.4(5) .
N2 P1 C1 C6 -70.1(5) .
N2 P1 C1 C2 113.1(5) .
N1 P2 C7 C8 -112.8(5) .
N1 P2 C7 C12 70.3(4) .
N1 P3 C13 C14 147.5(5) .
N1 P3 C13 C18 -41.5(5) .
C7 P2 N1 P3 -140.9(3) .
C7 P2 N1 C25 62.4(5) .
C7 C8 C9 C10 0.5(8) .
C7 C12 C11 C10 0.0(9) .
C19 P4 N2 P1 -148.7(3) .
C19 P4 N2 C26 51.4(5) .
C19 C20 C21 C22 0.4(8) .
C19 C24 C23 C22 -0.1(9) .
C1 P1 N2 P4 145.5(3) .
C1 P1 N2 C26 -54.3(5) .
C1 C6 C5 C4 0.7(11) .
C20 C19 C24 C23 1.7(8) .
C20 C21 C22 C23 1.3(9) .
C8 C7 C12 C11 1.3(8) .
C14 C13 C18 C17 -0.2(9) .
C14 C15 C16 C17 -0.5(11) .
C24 C19 C20 C21 -1.9(8) .
C24 C23 C22 C21 -1.4(9) .
C12 C7 C8 C9 -1.5(8) .
C9 C10 C11 C12 -1.1(9) .
C4 C3 C2 C1 -1.4(11) .
C6 C1 C2 C3 0.5(10) .
C5 C4 C3 C2 1.9(11) .
C13 P3 N1 P2 144.1(3) .
C13 P3 N1 C25 -59.6(5) .
C13 C14 C15 C16 0.7(9) .
C13 C18 C17 C16 0.4(11) .
C11 C10 C9 C8 0.8(9) .
C3 C4 C5 C6 -1.6(12) .
C15 C14 C13 P3 170.5(5) .
C15 C14 C13 C18 -0.3(9) .
C15 C16 C17 C18 0.0(11) .
C2 C1 C6 C5 -0.2(10) .
O1 S1 C27 F2 -177.1(13) .
O1 S1 C27 F1 66(2) .
O1 S1 C27 F3 -66.9(16) .
O3 S1 C27 F2 -58.0(17) .
O3 S1 C27 F1 -175(2) .
O3 S1 C27 F3 52.2(17) .
O2 S1 C27 F2 65.6(16) .
O2 S1 C27 F1 -52(2) .
O2 S1 C27 F3 175.8(14) .

loop_
_exptl_oxdiff_crystal_face_indexfrac_h
_exptl_oxdiff_crystal_face_indexfrac_k
_exptl_oxdiff_crystal_face_indexfrac_l
_exptl_oxdiff_crystal_face_x
_exptl_oxdiff_crystal_face_y
_exptl_oxdiff_crystal_face_z
-7.0000 -5.0000 11.0000 0.0417 0.9763 -0.0157
1.0000 1.0000 -0.0000 0.0767 -0.1001 0.0591
-1.0000 -1.0000 0.0000 -0.0767 0.1001 -0.0591
-7.0000 7.0000 3.0000 0.7082 0.0028 -0.6422
0.0000 0.0000 -1.0000 -0.0379 -0.0355 -0.0407
-0.0000 -0.0000 1.0000 0.0379 0.0355 0.0407
1.0000 -1.0000 -2.0000 -0.1607 -0.0562 0.0277
6.0000 -5.0000 8.0000 -0.1258 0.3154 0.9562
-7.0000 -6.0000 10.0000 -0.0770 0.9983 -0.0314
1.0000 1.0000 -2.0000 0.0009 -0.1711 -0.0224
7.0000 -8.0000 -1.0000 -0.7133 0.1256 0.7487
-0.0000 7.0000 10.0000 0.9444 -0.0472 0.2322
1.0000 -5.0000 -1.0000 -0.4460 0.2091 0.1686
